data_4023931
loop_
_publ_author_name
'Takayasu Yamauchi'
'Sachi Hagiwara'
'Kimio Higashiyama'

_publ_section_title
;
 Concise Total Synthesis of (-)-Deoxocuscohygrine and
 (-)-Dihydrocuscohygrine
;
_journal_name_full 'Journal of Organic Chemistry'
_journal_page_first 9784
_journal_page_last 9787
_journal_paper_doi 10.1021/jo801700f
_journal_volume 73
_journal_year 2008
_chemical_formula_moiety 'C34 H44 N2 O3 '
_chemical_formula_sum 'C34 H44 N2 O3'
_chemical_formula_weight 528.73
_space_group_IT_number 4
_symmetry_cell_setting monoclinic
_symmetry_Int_Tables_number 4
_symmetry_space_group_name_Hall 'P 2yb'
_symmetry_space_group_name_H-M 'P 1 21 1'
_audit_creation_date 2003-03-19
_audit_creation_method 'by CrystalStructure v3.10'
_cell_angle_alpha 90
_cell_angle_beta 105.21(2)
_cell_angle_gamma 90
_cell_formula_units_Z 2
_cell_length_a 16.481(4)
_cell_length_b 7.997(3)
_cell_length_c 11.861(3)
_cell_measurement_reflns_used 25
_cell_measurement_temperature 298.1
_cell_measurement_theta_max 29.1
_cell_measurement_theta_min 25.3
_cell_volume 1508.6(7)
_computing_cell_refinement WinAFC
_computing_data_collection WinAFC
_computing_data_reduction CrystalStructure
_computing_publication_material 'CrystalStructure Ver. 3.10'
_computing_structure_refinement CRYSTALS
_computing_structure_solution SIR92
_diffrn_measured_fraction_theta_full 0.9997
_diffrn_measured_fraction_theta_max 0.9997
_diffrn_measurement_device_type 'Rigaku AFC7R'
_diffrn_measurement_method \w-2\q
_diffrn_radiation_type 'Cu K\a'
_diffrn_radiation_wavelength 1.5418
_diffrn_reflns_limit_h_max 19
_diffrn_reflns_limit_h_min 0
_diffrn_reflns_limit_k_max 0
_diffrn_reflns_limit_k_min -9
_diffrn_reflns_limit_l_max 13
_diffrn_reflns_limit_l_min -14
_diffrn_reflns_number 3070
_diffrn_reflns_theta_full 67.98
_diffrn_reflns_theta_max 67.98
_diffrn_standards_decay_% 2.00
_diffrn_standards_interval_count 150
_diffrn_standards_number 3
_exptl_absorpt_coefficient_mu 0.577
_exptl_absorpt_correction_type none
_exptl_crystal_colour colorless
_exptl_crystal_density_diffrn 1.164
_exptl_crystal_density_method 'not measured'
_exptl_crystal_description prismatic
_exptl_crystal_F_000 572.00
_exptl_crystal_size_max 0.30
_exptl_crystal_size_mid 0.30
_exptl_crystal_size_min 0.20
_refine_diff_density_max 0.19
_refine_diff_density_min -0.19
_refine_ls_extinction_method none
_refine_ls_goodness_of_fit_ref 4.547
_refine_ls_hydrogen_treatment refall
_refine_ls_number_parameters 396
_refine_ls_number_reflns 2726
_refine_ls_R_factor_gt 0.0500
_refine_ls_shift/su_max 0.0000
_refine_ls_structure_factor_coef F
_refine_ls_weighting_details 'w = 1.0'
_refine_ls_weighting_scheme unit
_refine_ls_wR_factor_ref 0.0570
_reflns_number_gt 2726
_reflns_number_total 2960
_reflns_threshold_expression F^2^>2.0\s(F^2^)
_cod_data_source_file jo801700f_si_001.cif
_cod_data_source_block '_PSU-1'
_cod_original_formula_sum 'C34 H44 N2 O3 '
_cod_database_code 4023931

loop_
_symmetry_equiv_pos_as_xyz
x,y,z
-x,y+1/2,-z

loop_
_atom_site_label
_atom_site_type_symbol
_atom_site_fract_x
_atom_site_fract_y
_atom_site_fract_z
_atom_site_U_iso_or_equiv
_atom_site_adp_type
_atom_site_occupancy
_atom_site_symmetry_multiplicity
_atom_site_calc_flag
_atom_site_refinement_flags
_atom_site_disorder_assembly
_atom_site_disorder_group
O1 O -1.0187(3) -0.5425(7) -0.0085(5) 0.098(2) Uani 1.00 1 d . . .
O2 O -0.5076(3) 0.2931(5) -0.0632(3) 0.073(1) Uani 1.00 1 d . . .
O3 O -0.8006(2) -0.1728(5) -0.3101(3) 0.057(1) Uani 1.00 1 d . . .
N1 N -0.8517(3) -0.5511(5) -0.0096(4) 0.049(1) Uani 1.00 1 d . . .
N2 N -0.5432(2) -0.1338(5) -0.1771(3) 0.0335(9) Uani 1.00 1 d . . .
C1 C -0.7882(3) -0.4947(6) -0.0710(4) 0.045(1) Uani 1.00 1 d . . .
C2 C -0.7625(4) -0.6565(7) -0.1198(5) 0.067(2) Uani 1.00 1 d . . .
C3 C -0.7780(5) -0.7951(8) -0.0375(6) 0.076(2) Uani 1.00 1 d . . .
C4 C -0.8134(4) -0.7035(7) 0.0529(5) 0.064(2) Uani 1.00 1 d . . .
C5 C -0.8242(3) -0.3608(7) -0.1621(4) 0.050(1) Uani 1.00 1 d . . .
C6 C -0.7643(3) -0.3136(7) -0.2386(4) 0.045(1) Uani 1.00 1 d . . .
C7 C -0.6792(3) -0.2553(7) -0.1684(4) 0.044(1) Uani 1.00 1 d . . .
C8 C -0.6179(3) -0.2311(6) -0.2430(4) 0.037(1) Uani 1.00 1 d . . .
C9 C -0.5798(3) -0.3964(7) -0.2740(5) 0.058(2) Uani 1.00 1 d . . .
C10 C -0.4843(3) -0.3755(7) -0.2361(5) 0.054(2) Uani 1.00 1 d . . .
C11 C -0.4713(3) -0.1860(6) -0.2226(4) 0.046(1) Uani 1.00 1 d . . .
C12 C -0.8806(3) -0.4229(7) 0.0600(4) 0.048(1) Uani 1.00 1 d . . .
C13 C -0.9585(4) -0.4897(8) 0.0931(6) 0.069(2) Uani 1.00 1 d . . .
C14 C -0.8156(3) -0.3507(7) 0.1642(4) 0.050(1) Uani 1.00 1 d . . .
C15 C -0.7873(4) -0.4338(8) 0.2710(5) 0.067(2) Uani 1.00 1 d . . .
C16 C -0.7291(4) -0.358(1) 0.3631(6) 0.084(2) Uani 1.00 1 d . . .
C17 C -0.6989(4) -0.198(1) 0.3503(6) 0.085(2) Uani 1.00 1 d . . .
C18 C -0.7266(4) -0.115(1) 0.2474(6) 0.079(2) Uani 1.00 1 d . . .
C19 C -0.7848(3) -0.1907(8) 0.1547(5) 0.061(2) Uani 1.00 1 d . . .
C20 C -0.5585(3) 0.0497(6) -0.1764(4) 0.036(1) Uani 1.00 1 d . . .
C21 C -0.4836(3) 0.1306(6) -0.0885(4) 0.050(1) Uani 1.00 1 d . . .
C22 C -0.5800(3) 0.1299(6) -0.2970(3) 0.036(1) Uani 1.00 1 d . . .
C23 C -0.6636(3) 0.1469(6) -0.3587(4) 0.041(1) Uani 1.00 1 d . . .
C24 C -0.6849(3) 0.2115(7) -0.4712(4) 0.052(1) Uani 1.00 1 d . . .
C25 C -0.6231(3) 0.2608(7) -0.5233(4) 0.053(1) Uani 1.00 1 d . . .
C26 C -0.5398(3) 0.2487(7) -0.4629(4) 0.053(2) Uani 1.00 1 d . . .
C27 C -0.5176(3) 0.1830(6) -0.3501(4) 0.044(1) Uani 1.00 1 d . . .
C28 C -0.8476(4) -0.2094(8) -0.4234(4) 0.067(2) Uani 1.00 1 d . . .
C29 C -0.8802(3) -0.0478(8) -0.4849(4) 0.056(2) Uani 1.00 1 d . . .
C30 C -0.8953(3) 0.0900(9) -0.4248(5) 0.064(2) Uani 1.00 1 d . . .
C31 C -0.9249(4) 0.239(1) -0.4823(6) 0.081(2) Uani 1.00 1 d . . .
C32 C -0.9396(4) 0.246(1) -0.6031(7) 0.092(3) Uani 1.00 1 d . . .
C33 C -0.9260(4) 0.108(1) -0.6636(6) 0.085(2) Uani 1.00 1 d . . .
C34 C -0.8963(3) -0.040(1) -0.6067(5) 0.067(2) Uani 1.00 1 d . . .
H1 H -0.8035(3) -0.1323(8) 0.0828(5) 0.073(2) Uiso 1.00 1 c . . .
H2 H -0.7064(4) -0.006(1) 0.2379(6) 0.094(3) Uiso 1.00 1 c . . .
H3 H -0.6591(4) -0.146(1) 0.4134(6) 0.097(3) Uiso 1.00 1 c . . .
H4 H -0.7098(4) -0.415(1) 0.4354(6) 0.098(3) Uiso 1.00 1 c . . .
H5 H -0.8078(4) -0.5424(8) 0.2805(5) 0.081(2) Uiso 1.00 1 c . . .
H6 H -0.4600(3) 0.1743(6) -0.3087(4) 0.053(2) Uiso 1.00 1 c . . .
H7 H -0.4969(3) 0.2835(7) -0.4980(4) 0.066(2) Uiso 1.00 1 c . . .
H8 H -0.6380(3) 0.3044(7) -0.6006(4) 0.063(2) Uiso 1.00 1 c . . .
H9 H -0.7426(3) 0.2211(7) -0.5121(4) 0.059(2) Uiso 1.00 1 c . . .
H10 H -0.7064(3) 0.1141(6) -0.3229(4) 0.049(2) Uiso 1.00 1 c . . .
H11 H -0.8864(3) -0.135(1) -0.6492(5) 0.078(2) Uiso 1.00 1 c . . .
H12 H -0.9364(4) 0.113(1) -0.7462(6) 0.102(3) Uiso 1.00 1 c . . .
H13 H -0.9599(4) 0.346(1) -0.6447(7) 0.110(3) Uiso 1.00 1 c . . .
H14 H -0.9332(4) 0.335(1) -0.4397(6) 0.098(3) Uiso 1.00 1 c . . .
H15 H -0.8871(3) 0.0821(9) -0.3427(5) 0.075(2) Uiso 1.00 1 c . . .
H16 H -0.7407(3) -0.4503(6) -0.0155(4) 0.054(2) Uiso 1.00 1 c . . .
H17 H -0.6451(3) -0.1724(6) -0.3123(4) 0.043(2) Uiso 1.00 1 c . . .
H18 H -0.9001(3) -0.3322(7) 0.0082(4) 0.059(2) Uiso 1.00 1 c . . .
H19 H -0.6058(3) 0.0651(6) -0.1459(4) 0.044(2) Uiso 1.00 1 c . . .
H20 H -0.7699(4) -0.6764(7) 0.1205(5) 0.080(2) Uiso 1.00 1 c . . .
H21 H -0.8546(4) -0.7698(7) 0.0748(5) 0.080(2) Uiso 1.00 1 c . . .
H22 H -0.8171(5) -0.8754(8) -0.0789(6) 0.096(3) Uiso 1.00 1 c . . .
H23 H -0.7266(5) -0.8492(8) -0.0006(6) 0.096(3) Uiso 1.00 1 c . . .
H24 H -0.7968(4) -0.6743(7) -0.1968(5) 0.084(2) Uiso 1.00 1 c . . .
H25 H -0.7052(4) -0.6528(7) -0.1211(5) 0.084(2) Uiso 1.00 1 c . . .
H26 H -0.8754(3) -0.4015(7) -0.2115(4) 0.059(2) Uiso 1.00 1 c . . .
H27 H -0.8349(3) -0.2626(7) -0.1233(4) 0.059(2) Uiso 1.00 1 c . . .
H28 H -0.9819(4) -0.4028(8) 0.1292(6) 0.086(2) Uiso 1.00 1 c . . .
H29 H -0.9426(4) -0.5803(8) 0.1462(6) 0.086(2) Uiso 1.00 1 c . . .
H30 H -0.5967(3) -0.4874(7) -0.2339(5) 0.069(2) Uiso 1.00 1 c . . .
H31 H -0.5976(3) -0.4160(7) -0.3558(5) 0.069(2) Uiso 1.00 1 c . . .
H32 H -0.4614(3) -0.4305(7) -0.1637(5) 0.067(2) Uiso 1.00 1 c . . .
H33 H -0.4586(3) -0.4179(7) -0.2932(5) 0.067(2) Uiso 1.00 1 c . . .
H34 H -0.4736(3) -0.1346(6) -0.2956(4) 0.056(2) Uiso 1.00 1 c . . .
H35 H -0.4193(3) -0.1594(6) -0.1684(4) 0.056(2) Uiso 1.00 1 c . . .
H36 H -0.4374(3) 0.1376(6) -0.1222(4) 0.057(2) Uiso 1.00 1 c . . .
H37 H -0.4682(3) 0.0651(6) -0.0193(4) 0.057(2) Uiso 1.00 1 c . . .
H38 H -0.6861(3) -0.1514(7) -0.1333(4) 0.052(2) Uiso 1.00 1 c . . .
H39 H -0.6564(3) -0.3351(7) -0.1093(4) 0.052(2) Uiso 1.00 1 c . . .
H40 H -0.8137(4) -0.2653(8) -0.4651(4) 0.077(2) Uiso 1.00 1 c . . .
H41 H -0.8936(4) -0.2789(8) -0.4199(4) 0.077(2) Uiso 1.00 1 c . . .
H42 H -0.7579(3) -0.4060(7) -0.2858(4) 0.053(2) Uiso 1.00 1 c . . .
H43 H -0.9945(3) -0.6292(7) -0.0438(5) 0.117(2) Uiso 1.00 1 c . . .
H44 H -0.4618(3) 0.3457(5) -0.0093(3) 0.081(2) Uiso 1.00 1 c . . .

loop_
_atom_site_aniso_label
_atom_site_aniso_U_11
_atom_site_aniso_U_22
_atom_site_aniso_U_33
_atom_site_aniso_U_12
_atom_site_aniso_U_13
_atom_site_aniso_U_23
O1 0.066(3) 0.085(3) 0.140(4) -0.023(3) 0.024(3) -0.014(4)
O2 0.127(4) 0.034(2) 0.042(2) -0.000(2) -0.009(2) -0.007(2)
O3 0.066(2) 0.050(2) 0.043(2) -0.002(2) -0.003(2) 0.014(2)
N1 0.055(2) 0.037(2) 0.057(2) -0.004(2) 0.022(2) 0.006(2)
N2 0.040(2) 0.030(2) 0.031(2) 0.001(2) 0.008(1) -0.000(2)
C1 0.049(3) 0.039(3) 0.048(3) -0.003(2) 0.014(2) 0.007(2)
C2 0.097(5) 0.043(3) 0.070(4) 0.003(3) 0.037(3) 0.002(3)
C3 0.117(6) 0.039(3) 0.083(4) 0.009(4) 0.044(4) 0.009(3)
C4 0.087(4) 0.037(3) 0.076(4) 0.004(3) 0.037(3) 0.015(3)
C5 0.046(3) 0.048(3) 0.054(3) -0.002(3) 0.010(2) 0.012(3)
C6 0.047(3) 0.044(3) 0.042(2) -0.001(2) 0.006(2) 0.008(2)
C7 0.042(2) 0.051(3) 0.037(2) -0.008(2) 0.006(2) 0.007(2)
C8 0.046(2) 0.028(2) 0.035(2) -0.003(2) 0.006(2) 0.002(2)
C9 0.064(3) 0.040(3) 0.069(3) -0.001(3) 0.014(3) -0.014(3)
C10 0.066(3) 0.039(3) 0.062(3) 0.012(3) 0.026(3) 0.003(3)
C11 0.049(3) 0.043(3) 0.048(3) 0.004(2) 0.017(2) -0.001(2)
C12 0.045(3) 0.042(3) 0.060(3) 0.003(2) 0.019(2) 0.011(2)
C13 0.063(4) 0.064(4) 0.089(4) -0.007(3) 0.033(3) 0.007(4)
C14 0.047(3) 0.049(3) 0.056(3) 0.007(3) 0.020(2) 0.004(3)
C15 0.084(4) 0.054(4) 0.063(3) 0.016(3) 0.021(3) 0.009(3)
C16 0.091(5) 0.094(6) 0.059(4) 0.047(5) 0.005(3) -0.000(4)
C17 0.061(4) 0.097(6) 0.084(5) 0.020(4) -0.004(3) -0.027(5)
C18 0.062(4) 0.076(5) 0.096(5) -0.013(4) 0.018(3) -0.012(4)
C19 0.058(3) 0.060(4) 0.064(3) -0.005(3) 0.015(3) 0.006(3)
C20 0.049(3) 0.028(2) 0.032(2) -0.001(2) 0.013(2) -0.002(2)
C21 0.073(3) 0.039(3) 0.032(2) -0.007(3) 0.003(2) -0.003(2)
C22 0.049(3) 0.026(2) 0.032(2) -0.000(2) 0.010(2) -0.000(2)
C23 0.044(2) 0.036(2) 0.043(2) 0.000(2) 0.012(2) 0.003(2)
C24 0.047(3) 0.053(3) 0.047(3) 0.005(3) -0.000(2) 0.005(3)
C25 0.070(3) 0.053(3) 0.035(2) 0.008(3) 0.010(2) 0.011(2)
C26 0.061(3) 0.058(3) 0.046(3) 0.000(3) 0.023(2) 0.012(3)
C27 0.042(2) 0.050(3) 0.040(2) -0.001(2) 0.010(2) 0.005(2)
C28 0.077(4) 0.069(4) 0.047(3) 0.011(3) 0.002(3) 0.007(3)
C29 0.041(3) 0.073(4) 0.049(3) 0.004(3) 0.005(2) 0.017(3)
C30 0.055(3) 0.078(4) 0.056(3) 0.010(3) 0.006(3) 0.017(3)
C31 0.076(4) 0.083(5) 0.087(5) 0.027(4) 0.025(4) 0.016(4)
C32 0.076(4) 0.108(7) 0.092(5) 0.028(5) 0.024(4) 0.049(5)
C33 0.066(4) 0.127(7) 0.060(4) 0.019(5) 0.016(3) 0.044(5)
C34 0.058(3) 0.088(5) 0.050(3) 0.008(4) 0.008(3) 0.009(3)

loop_
_atom_type_symbol
_atom_type_description
_atom_type_scat_dispersion_real
_atom_type_scat_dispersion_imag
_atom_type_scat_source
C C 0.018 0.009
;
International Tables for Crystallography
(1992, Vol. C, Tables 4.2.6.8 and 6.1.1.4)
;
H H 0.000 0.000
;
International Tables for Crystallography
(1992, Vol. C, Table 6.1.1.4)
;
N N 0.031 0.018
;
International Tables for Crystallography
(1992, Vol. C, Tables 4.2.6.8 and 6.1.1.4)
;
O O 0.049 0.032
;
International Tables for Crystallography
(1992, Vol. C, Tables 4.2.6.8 and 6.1.1.4)
;

loop_
_geom_angle_atom_site_label_1
_geom_angle_site_symmetry_1
_geom_angle_atom_site_label_2
_geom_angle_site_symmetry_2
_geom_angle_atom_site_label_3
_geom_angle_site_symmetry_3
_geom_angle
_geom_angle_publ_flag
C13 . O1 . H43 . 108.2(6) no
C21 . O2 . H44 . 109.5(5) no
C6 . O3 . C28 . 116.3(4) yes
C1 . N1 . C4 . 103.5(4) yes
C1 . N1 . C12 . 115.8(4) yes
C4 . N1 . C12 . 116.8(4) yes
C8 . N2 . C11 . 106.9(3) yes
C8 . N2 . C20 . 113.5(3) yes
C11 . N2 . C20 . 115.6(4) yes
N1 . C1 . C2 . 103.2(4) yes
N1 . C1 . C5 . 111.5(4) yes
C2 . C1 . C5 . 115.0(4) yes
N1 . C1 . H16 . 109.3(5) no
C2 . C1 . H16 . 108.7(6) no
C5 . C1 . H16 . 109.0(5) no
C1 . C2 . C3 . 105.2(4) yes
C1 . C2 . H24 . 109.7(6) no
C3 . C2 . H24 . 110.2(7) no
C1 . C2 . H25 . 110.9(6) no
C3 . C2 . H25 . 111.3(7) no
H24 . C2 . H25 . 109.5(8) no
C2 . C3 . C4 . 104.8(5) yes
C2 . C3 . H22 . 111.1(7) no
C4 . C3 . H22 . 110.7(7) no
C2 . C3 . H23 . 110.1(7) no
C4 . C3 . H23 . 110.6(7) no
H22 . C3 . H23 . 109.5(9) no
N1 . C4 . C3 . 103.5(4) yes
N1 . C4 . H20 . 111.3(6) no
C3 . C4 . H20 . 110.9(7) no
N1 . C4 . H21 . 110.8(6) no
C3 . C4 . H21 . 110.8(7) no
H20 . C4 . H21 . 109.5(8) no
C1 . C5 . C6 . 113.4(4) yes
C1 . C5 . H26 . 108.3(5) no
C6 . C5 . H26 . 108.7(5) no
C1 . C5 . H27 . 108.9(5) no
C6 . C5 . H27 . 108.1(5) no
H26 . C5 . H27 . 109.5(7) no
O3 . C6 . C5 . 107.8(4) yes
O3 . C6 . C7 . 105.4(4) yes
C5 . C6 . C7 . 113.3(4) yes
O3 . C6 . H42 . 110.8(5) no
C5 . C6 . H42 . 110.0(5) no
C7 . C6 . H42 . 109.5(5) no
C6 . C7 . C8 . 112.5(4) yes
C6 . C7 . H38 . 108.2(5) no
C8 . C7 . H38 . 108.6(5) no
C6 . C7 . H39 . 109.3(5) no
C8 . C7 . H39 . 108.7(5) no
H38 . C7 . H39 . 109.5(6) no
N2 . C8 . C7 . 110.2(3) yes
N2 . C8 . C9 . 103.8(4) yes
C7 . C8 . C9 . 113.7(4) yes
N2 . C8 . H17 . 109.4(5) no
C7 . C8 . H17 . 109.4(5) no
C9 . C8 . H17 . 110.1(5) no
C8 . C9 . C10 . 106.7(4) yes
C8 . C9 . H30 . 110.2(6) no
C10 . C9 . H30 . 110.5(6) no
C8 . C9 . H31 . 110.3(6) no
C10 . C9 . H31 . 109.7(6) no
H30 . C9 . H31 . 109.5(7) no
C9 . C10 . C11 . 104.1(4) yes
C9 . C10 . H32 . 110.4(6) no
C11 . C10 . H32 . 110.6(6) no
C9 . C10 . H33 . 111.6(6) no
C11 . C10 . H33 . 110.6(6) no
H32 . C10 . H33 . 109.5(7) no
N2 . C11 . C10 . 102.3(4) yes
N2 . C11 . H34 . 111.3(5) no
C10 . C11 . H34 . 111.2(6) no
N2 . C11 . H35 . 110.8(5) no
C10 . C11 . H35 . 111.6(6) no
H34 . C11 . H35 . 109.5(7) no
N1 . C12 . C13 . 108.5(4) yes
N1 . C12 . C14 . 117.2(4) yes
C13 . C12 . C14 . 112.5(4) yes
N1 . C12 . H18 . 105.9(5) no
C13 . C12 . H18 . 105.5(6) no
C14 . C12 . H18 . 106.3(5) no
O1 . C13 . C12 . 109.5(5) yes
O1 . C13 . H28 . 109.1(7) no
C12 . C13 . H28 . 109.0(7) no
O1 . C13 . H29 . 110.4(7) no
C12 . C13 . H29 . 109.4(7) no
H28 . C13 . H29 . 109.5(8) no
C12 . C14 . C15 . 123.5(5) yes
C12 . C14 . C19 . 118.5(5) yes
C15 . C14 . C19 . 117.9(5) yes
C14 . C15 . C16 . 120.1(6) yes
C14 . C15 . H5 . 119.9(7) no
C16 . C15 . H5 . 120.0(7) no
C15 . C16 . C17 . 120.5(7) yes
C15 . C16 . H4 . 119.8(8) no
C17 . C16 . H4 . 119.7(9) no
C16 . C17 . C18 . 119.9(7) yes
C16 . C17 . H3 . 120.3(9) no
C18 . C17 . H3 . 119.8(9) no
C17 . C18 . C19 . 119.9(7) yes
C17 . C18 . H2 . 120.5(8) no
C19 . C18 . H2 . 119.7(8) no
C14 . C19 . C18 . 121.7(6) yes
C14 . C19 . H1 . 119.0(7) no
C18 . C19 . H1 . 119.3(7) no
N2 . C20 . C21 . 108.2(4) yes
N2 . C20 . C22 . 114.0(4) yes
C21 . C20 . C22 . 114.1(4) yes
N2 . C20 . H19 . 106.7(5) no
C21 . C20 . H19 . 106.3(5) no
C22 . C20 . H19 . 107.0(5) no
O2 . C21 . C20 . 108.2(4) yes
O2 . C21 . H36 . 109.5(5) no
C20 . C21 . H36 . 109.3(5) no
O2 . C21 . H37 . 110.5(5) no
C20 . C21 . H37 . 109.9(5) no
H36 . C21 . H37 . 109.5(6) no
C20 . C22 . C23 . 119.3(4) yes
C20 . C22 . C27 . 122.1(4) yes
C23 . C22 . C27 . 118.5(4) yes
C22 . C23 . C24 . 120.5(4) yes
C22 . C23 . H10 . 119.3(5) no
C24 . C23 . H10 . 120.2(5) no
C23 . C24 . C25 . 120.5(4) yes
C23 . C24 . H9 . 119.2(6) no
C25 . C24 . H9 . 120.3(6) no
C24 . C25 . C26 . 120.0(4) yes
C24 . C25 . H8 . 120.3(6) no
C26 . C25 . H8 . 119.8(6) no
C25 . C26 . C27 . 120.0(4) yes
C25 . C26 . H7 . 120.4(6) no
C27 . C26 . H7 . 119.5(6) no
C22 . C27 . C26 . 120.4(4) yes
C22 . C27 . H6 . 119.7(5) no
C26 . C27 . H6 . 119.9(6) no
O3 . C28 . C29 . 108.9(5) yes
O3 . C28 . H40 . 110.3(6) no
C29 . C28 . H40 . 109.5(6) no
O3 . C28 . H41 . 109.2(6) no
C29 . C28 . H41 . 109.5(6) no
H40 . C28 . H41 . 109.5(8) no
C28 . C29 . C30 . 121.7(5) yes
C28 . C29 . C34 . 118.8(6) yes
C30 . C29 . C34 . 119.4(6) yes
C29 . C30 . C31 . 121.3(5) yes
C29 . C30 . H15 . 119.0(7) no
C31 . C30 . H15 . 119.7(7) no
C30 . C31 . C32 . 119.0(7) yes
C30 . C31 . H14 . 120.8(8) no
C32 . C31 . H14 . 120.2(8) no
C31 . C32 . C33 . 119.7(7) yes
C31 . C32 . H13 . 120.9(9) no
C33 . C32 . H13 . 119.3(9) no
C32 . C33 . C34 . 121.4(6) yes
C32 . C33 . H12 . 119.5(9) no
C34 . C33 . H12 . 119.1(8) no
C29 . C34 . C33 . 119.1(7) yes
C29 . C34 . H11 . 120.1(7) no
C33 . C34 . H11 . 120.8(7) no

loop_
_geom_bond_atom_site_label_1
_geom_bond_site_symmetry_1
_geom_bond_atom_site_label_2
_geom_bond_site_symmetry_2
_geom_bond_distance
_geom_bond_publ_flag
O1 . C13 . 1.410(8) yes
O1 . H43 . 0.950(7) no
O2 . C21 . 1.413(6) yes
O2 . H44 . 0.95(1) no
O3 . C6 . 1.441(6) yes
O3 . C28 . 1.395(6) yes
N1 . C1 . 1.492(6) yes
N1 . C4 . 1.479(7) yes
N1 . C12 . 1.472(6) yes
N2 . C8 . 1.493(5) yes
N2 . C11 . 1.485(6) yes
N2 . C20 . 1.489(5) yes
C1 . C2 . 1.523(7) yes
C1 . C5 . 1.526(6) yes
C1 . H16 . 0.95(1) no
C2 . C3 . 1.542(8) yes
C2 . H24 . 0.95(1) no
C2 . H25 . 0.95(1) no
C3 . C4 . 1.534(8) yes
C3 . H22 . 0.95(1) no
C3 . H23 . 0.95(1) no
C4 . H20 . 0.95(1) no
C4 . H21 . 0.950(8) no
C5 . C6 . 1.551(6) yes
C5 . H26 . 0.95(1) no
C5 . H27 . 0.950(7) no
C6 . C7 . 1.505(6) yes
C6 . H42 . 0.950(7) no
C7 . C8 . 1.520(6) yes
C7 . H38 . 0.950(7) no
C7 . H39 . 0.950(8) no
C8 . C9 . 1.549(7) yes
C8 . H17 . 0.950(9) no
C9 . C10 . 1.528(7) yes
C9 . H30 . 0.950(7) no
C9 . H31 . 0.95(1) no
C10 . C11 . 1.533(7) yes
C10 . H32 . 0.950(9) no
C10 . H33 . 0.950(8) no
C11 . H34 . 0.950(7) no
C11 . H35 . 0.95(1) no
C12 . C13 . 1.533(7) yes
C12 . C14 . 1.522(7) yes
C12 . H18 . 0.950(8) no
C13 . H28 . 0.950(8) no
C13 . H29 . 0.95(1) no
C14 . C15 . 1.398(7) yes
C14 . C19 . 1.392(8) yes
C15 . C16 . 1.392(9) yes
C15 . H5 . 0.950(9) no
C16 . C17 . 1.396(11) yes
C16 . H4 . 0.95(1) no
C17 . C18 . 1.36(1) yes
C17 . H3 . 0.95(1) no
C18 . C19 . 1.394(8) yes
C18 . H2 . 0.95(1) no
C19 . H1 . 0.95(1) no
C20 . C21 . 1.534(6) yes
C20 . C22 . 1.523(6) yes
C20 . H19 . 0.950(7) no
C21 . H36 . 0.950(8) no
C21 . H37 . 0.950(7) no
C22 . C23 . 1.388(6) yes
C22 . C27 . 1.405(6) yes
C23 . C24 . 1.388(6) yes
C23 . H10 . 0.950(7) no
C24 . C25 . 1.380(7) yes
C24 . H9 . 0.95(1) no
C25 . C26 . 1.376(7) yes
C25 . H8 . 0.950(8) no
C26 . C27 . 1.394(6) yes
C26 . H7 . 0.950(8) no
C27 . H6 . 0.95(1) no
C28 . C29 . 1.512(8) yes
C28 . H40 . 0.950(8) no
C28 . H41 . 0.950(9) no
C29 . C30 . 1.370(8) yes
C29 . C34 . 1.399(7) yes
C30 . C31 . 1.395(9) yes
C30 . H15 . 0.950(9) no
C31 . C32 . 1.391(9) yes
C31 . H14 . 0.95(1) no
C32 . C33 . 1.371(11) yes
C32 . H13 . 0.95(1) no
C33 . C34 . 1.39(1) yes
C33 . H12 . 0.95(1) no
C34 . H11 . 0.95(1) no

loop_
_geom_contact_atom_site_label_1
_geom_contact_site_symmetry_1
_geom_contact_atom_site_label_2
_geom_contact_site_symmetry_2
_geom_contact_distance
_geom_contact_publ_flag
O1 . N1 . 2.758(6) yes
O1 . C4 . 3.513(8) yes
O1 . C12 . 2.405(7) yes
O1 . C12 2_345 3.442(7) yes
O1 . C13 . 1.410(8) yes
O1 . C19 2_345 3.457(7) yes
O1 . H1 2_345 2.919(7) no
O1 . H12 2_344 3.07(1) no
O1 . H18 . 2.546(7) no
O1 . H18 2_345 2.676(7) no
O1 . H21 . 3.192(8) no
O1 . H21 2_355 2.979(8) no
O1 . H22 2_355 3.415(8) no
O1 . H28 . 1.940(8) no
O1 . H28 2_345 3.218(9) no
O1 . H29 . 1.955(8) no
O1 . H43 . 0.950(7) no
O1 . H43 2_355 3.360(2) no
O2 . N2 2_455 2.814(5) yes
O2 . C7 2_455 3.570(6) yes
O2 . C9 1_565 3.503(7) yes
O2 . C10 1_565 3.434(7) yes
O2 . C11 2_455 3.502(6) yes
O2 . C20 . 2.388(6) yes
O2 . C20 2_455 3.443(5) yes
O2 . C21 . 1.413(6) yes
O2 . C21 2_455 3.268(6) yes
O2 . C22 . 3.013(5) yes
O2 . C27 . 3.477(6) yes
O2 . H6 . 3.346(6) no
O2 . H19 . 2.464(6) no
O2 . H19 2_455 3.456(6) no
O2 . H25 1_565 3.176(8) no
O2 . H30 1_565 2.788(7) no
O2 . H32 1_565 2.714(7) no
O2 . H32 2_455 3.380(6) no
O2 . H35 2_455 3.298(6) no
O2 . H36 . 1.949(7) no
O2 . H37 . 1.960(6) no
O2 . H37 2_455 2.460(6) no
O2 . H38 2_455 3.452(6) no
O2 . H39 2_455 3.106(6) no
O2 . H44 . 0.95(1) no
O3 . C5 . 2.418(6) yes
O3 . C6 . 1.441(6) yes
O3 . C7 . 2.344(5) yes
O3 . C8 . 2.943(6) yes
O3 . C23 . 3.556(6) yes
O3 . C28 . 1.395(6) yes
O3 . C29 . 2.365(6) yes
O3 . C30 . 2.755(7) yes
O3 . H10 . 2.797(6) no
O3 . H15 . 2.459(7) no
O3 . H17 . 2.571(6) no
O3 . H26 . 2.643(6) no
O3 . H27 . 2.530(6) no
O3 . H38 . 2.432(5) no
O3 . H39 . 3.167(5) no
O3 . H40 . 1.941(6) no
O3 . H41 . 1.928(7) no
O3 . H42 . 1.988(6) no
N1 . C1 . 1.492(6) yes
N1 . C2 . 2.363(7) yes
N1 . C3 . 2.367(8) yes
N1 . C4 . 1.479(7) yes
N1 . C5 . 2.494(6) yes
N1 . C12 . 1.472(6) yes
N1 . C13 . 2.440(7) yes
N1 . C14 . 2.556(7) yes
N1 . C15 . 3.351(7) yes
N1 . C19 . 3.492(8) yes
N1 . H1 . 3.549(8) no
N1 . H5 . 3.327(7) no
N1 . H16 . 2.016(6) no
N1 . H18 . 1.959(7) no
N1 . H20 . 2.028(7) no
N1 . H21 . 2.022(6) no
N1 . H22 . 2.823(8) no
N1 . H23 . 3.135(8) no
N1 . H24 . 2.787(7) no
N1 . H25 . 3.148(7) no
N1 . H26 . 2.613(6) no
N1 . H27 . 2.722(6) no
N1 . H28 . 3.253(7) no
N1 . H29 . 2.678(7) no
N1 . H43 . 2.366(6) no
N2 . C7 . 2.471(6) yes
N2 . C8 . 1.493(5) yes
N2 . C9 . 2.394(6) yes
N2 . C10 . 2.350(6) yes
N2 . C11 . 1.485(6) yes
N2 . C20 . 1.489(5) yes
N2 . C21 . 2.449(6) yes
N2 . C21 2_445 3.598(6) yes
N2 . C22 . 2.527(5) yes
N2 . C23 . 3.372(6) yes
N2 . C27 . 3.356(6) yes
N2 . H6 . 3.392(6) no
N2 . H10 . 3.423(6) no
N2 . H17 . 2.018(5) no
N2 . H19 . 1.983(6) no
N2 . H30 . 2.986(7) no
N2 . H31 . 3.065(6) no
N2 . H32 . 2.712(6) no
N2 . H33 . 3.163(6) no
N2 . H34 . 2.033(6) no
N2 . H35 . 2.027(6) no
N2 . H36 . 2.752(6) no
N2 . H37 . 2.519(6) no
N2 . H37 2_445 3.322(6) no
N2 . H38 . 2.546(5) no
N2 . H39 . 2.741(6) no
N2 . H44 2_445 2.197(5) no
C1 . C2 . 1.523(7) yes
C1 . C3 . 2.434(8) yes
C1 . C4 . 2.333(7) yes
C1 . C5 . 1.526(6) yes
C1 . C6 . 2.572(6) yes
C1 . C7 . 3.052(6) yes
C1 . C12 . 2.511(7) yes
C1 . C14 . 3.159(7) yes
C1 . H1 . 3.469(8) no
C1 . H16 . 0.95(1) no
C1 . H18 . 2.624(7) no
C1 . H20 . 2.646(7) no
C1 . H21 . 3.166(7) no
C1 . H22 . 3.079(8) no
C1 . H23 . 3.053(8) no
C1 . H24 . 2.049(7) no
C1 . H25 . 2.062(7) no
C1 . H26 . 2.034(7) no
C1 . H27 . 2.042(7) no
C1 . H38 . 3.401(7) no
C1 . H39 . 2.659(6) no
C1 . H42 . 2.813(6) no
C2 . C3 . 1.542(8) yes
C2 . C4 . 2.438(7) yes
C2 . C5 . 2.571(8) yes
C2 . C6 . 3.080(8) yes
C2 . C7 . 3.596(8) yes
C2 . H10 1_545 3.345(7) no
C2 . H15 1_545 3.567(9) no
C2 . H16 . 2.037(7) no
C2 . H19 1_545 3.484(7) no
C2 . H20 . 2.889(8) no
C2 . H21 . 3.208(7) no
C2 . H22 . 2.082(8) no
C2 . H23 . 2.070(8) no
C2 . H24 . 0.95(1) no
C2 . H25 . 0.95(1) no
C2 . H26 . 2.782(8) no
C2 . H27 . 3.365(8) no
C2 . H39 . 3.093(8) no
C2 . H42 . 2.824(7) no
C3 . C4 . 1.534(8) yes
C3 . H1 1_545 3.130(9) no
C3 . H2 1_545 3.59(1) no
C3 . H16 . 2.823(8) no
C3 . H19 1_545 3.588(8) no
C3 . H20 . 2.073(8) no
C3 . H21 . 2.071(8) no
C3 . H22 . 0.95(1) no
C3 . H23 . 0.95(1) no
C3 . H24 . 2.073(8) no
C3 . H25 . 2.084(8) no
C3 . H38 1_545 3.550(8) no
C4 . C12 . 2.514(8) yes
C4 . C13 . 3.077(8) yes
C4 . C14 . 3.120(8) yes
C4 . C15 . 3.308(9) yes
C4 . H1 1_545 3.447(9) no
C4 . H2 1_545 3.428(9) no
C4 . H5 . 2.971(8) no
C4 . H16 . 2.589(7) no
C4 . H18 . 3.278(8) no
C4 . H20 . 0.95(1) no
C4 . H21 . 0.950(8) no
C4 . H22 . 2.071(8) no
C4 . H23 . 2.070(8) no
C4 . H24 . 3.054(8) no
C4 . H25 . 3.088(8) no
C4 . H29 . 2.823(8) no
C4 . H43 . 2.963(8) no
C5 . C6 . 1.551(6) yes
C5 . C7 . 2.553(6) yes
C5 . C12 . 3.056(7) yes
C5 . C28 . 3.255(7) yes
C5 . H1 . 3.373(8) no
C5 . H16 . 2.043(6) no
C5 . H18 . 2.652(7) no
C5 . H24 . 2.599(8) no
C5 . H25 . 3.006(8) no
C5 . H26 . 0.95(1) no
C5 . H27 . 0.950(7) no
C5 . H38 . 2.774(7) no
C5 . H39 . 2.677(6) no
C5 . H41 . 3.042(7) no
C5 . H42 . 2.078(7) no
C6 . C7 . 1.505(6) yes
C6 . C8 . 2.516(6) yes
C6 . C9 . 3.246(7) yes
C6 . C28 . 2.409(6) yes
C6 . H16 . 2.795(6) no
C6 . H17 . 2.608(6) no
C6 . H24 . 2.999(8) no
C6 . H25 . 3.089(8) no
C6 . H26 . 2.062(6) no
C6 . H27 . 2.056(7) no
C6 . H30 . 3.081(7) no
C6 . H31 . 3.487(7) no
C6 . H38 . 2.016(6) no
C6 . H39 . 2.028(6) no
C6 . H40 . 2.623(6) no
C6 . H41 . 2.614(7) no
C6 . H42 . 0.950(7) no
C7 . C8 . 1.520(6) yes
C7 . C9 . 2.570(7) yes
C7 . C20 . 3.164(7) yes
C7 . C28 . 3.546(7) yes
C7 . H10 . 3.443(7) no
C7 . H16 . 2.778(6) no
C7 . H17 . 2.042(6) no
C7 . H19 . 2.816(7) no
C7 . H25 . 3.276(8) no
C7 . H26 . 3.348(6) no
C7 . H27 . 2.756(6) no
C7 . H30 . 2.540(7) no
C7 . H31 . 3.157(7) no
C7 . H36 2_445 3.582(6) no
C7 . H37 2_445 3.176(6) no
C7 . H38 . 0.950(7) no
C7 . H39 . 0.950(8) no
C7 . H42 . 2.031(6) no
C7 . H44 2_445 2.816(6) no
C8 . C9 . 1.549(7) yes
C8 . C10 . 2.469(7) yes
C8 . C11 . 2.392(6) yes
C8 . C20 . 2.494(6) yes
C8 . C22 . 3.057(6) yes
C8 . C23 . 3.323(6) yes
C8 . H10 . 3.150(6) no
C8 . H17 . 0.950(9) no
C8 . H19 . 2.618(6) no
C8 . H30 . 2.078(7) no
C8 . H31 . 2.079(7) no
C8 . H32 . 2.967(7) no
C8 . H33 . 3.209(7) no
C8 . H34 . 2.724(6) no
C8 . H35 . 3.209(6) no
C8 . H37 2_445 3.469(6) no
C8 . H38 . 2.033(6) no
C8 . H39 . 2.034(6) no
C8 . H42 . 2.631(6) no
C8 . H44 2_445 2.999(5) no
C9 . C10 . 1.528(7) yes
C9 . C11 . 2.414(7) yes
C9 . H4 1_554 3.552(9) no
C9 . H7 2_444 3.575(8) no
C9 . H17 . 2.078(7) no
C9 . H30 . 0.950(7) no
C9 . H31 . 0.95(1) no
C9 . H32 . 2.062(7) no
C9 . H33 . 2.075(7) no
C9 . H34 . 2.784(8) no
C9 . H35 . 3.227(7) no
C9 . H37 2_445 3.374(7) no
C9 . H38 . 3.351(7) no
C9 . H39 . 2.636(7) no
C9 . H42 . 2.902(7) no
C10 . C11 . 1.533(7) yes
C10 . H2 2_445 3.317(8) no
C10 . H7 2_444 3.339(7) no
C10 . H8 2_444 3.454(7) no
C10 . H17 . 3.036(7) no
C10 . H30 . 2.063(7) no
C10 . H31 . 2.053(7) no
C10 . H32 . 0.950(9) no
C10 . H33 . 0.950(8) no
C10 . H34 . 2.075(7) no
C10 . H35 . 2.080(8) no
C10 . H37 2_445 3.356(7) no
C10 . H39 . 3.557(7) no
C10 . H44 1_545 3.438(6) no
C11 . C20 . 2.517(6) yes
C11 . C21 . 3.025(7) yes
C11 . C22 . 3.089(7) yes
C11 . C27 . 3.312(7) yes
C11 . H6 . 3.078(7) no
C11 . H7 2_444 3.226(7) no
C11 . H8 2_444 3.103(7) no
C11 . H17 . 2.783(6) no
C11 . H19 . 3.292(6) no
C11 . H30 . 3.155(8) no
C11 . H31 . 2.913(7) no
C11 . H32 . 2.068(7) no
C11 . H33 . 2.068(7) no
C11 . H34 . 0.950(7) no
C11 . H35 . 0.95(1) no
C11 . H36 . 2.843(7) no
C11 . H37 . 3.128(7) no
C11 . H44 2_445 3.231(6) no
C12 . C13 . 1.533(7) yes
C12 . C14 . 1.522(7) yes
C12 . C15 . 2.572(7) yes
C12 . C19 . 2.505(8) yes
C12 . H1 . 2.629(8) no
C12 . H5 . 2.748(7) no
C12 . H16 . 2.692(7) no
C12 . H18 . 0.950(8) no
C12 . H20 . 2.696(8) no
C12 . H21 . 2.805(8) no
C12 . H26 . 3.249(7) no
C12 . H27 . 2.792(7) no
C12 . H28 . 2.051(7) no
C12 . H29 . 2.054(7) no
C12 . H43 . 2.558(7) no
C12 . H43 2_355 3.096(7) no
C13 . C14 . 2.540(8) yes
C13 . C15 . 3.081(9) yes
C13 . H5 . 2.897(9) no
C13 . H13 1_546 3.382(9) no
C13 . H18 . 2.008(7) no
C13 . H18 2_345 3.592(8) no
C13 . H20 . 3.387(8) no
C13 . H21 . 2.861(9) no
C13 . H28 . 0.950(8) no
C13 . H29 . 0.95(1) no
C13 . H43 . 1.930(8) no
C13 . H43 2_355 3.003(9) no
C14 . C15 . 1.398(7) yes
C14 . C16 . 2.416(8) yes
C14 . C17 . 2.801(9) yes
C14 . C18 . 2.433(9) yes
C14 . C19 . 1.392(8) yes
C14 . H1 . 2.030(8) no
C14 . H2 . 3.283(9) no
C14 . H4 . 3.272(8) no
C14 . H5 . 2.044(8) no
C14 . H11 1_556 3.253(8) no
C14 . H16 . 2.843(7) no
C14 . H18 . 2.008(7) no
C14 . H20 . 2.798(8) no
C14 . H21 . 3.523(8) no
C14 . H27 . 3.414(7) no
C14 . H28 . 2.694(7) no
C14 . H29 . 2.750(8) no
C14 . H43 2_355 3.553(7) no
C15 . C16 . 1.392(9) yes
C15 . C17 . 2.42(1) yes
C15 . C18 . 2.78(1) yes
C15 . C19 . 2.390(9) yes
C15 . H1 . 3.248(9) no
C15 . H3 . 3.28(1) no
C15 . H4 . 2.038(8) no
C15 . H5 . 0.950(9) no
C15 . H8 1_546 3.286(8) no
C15 . H11 1_556 3.174(9) no
C15 . H18 . 3.284(7) no
C15 . H20 . 2.702(8) no
C15 . H21 . 3.537(9) no
C15 . H28 . 3.217(9) no
C15 . H29 . 2.851(9) no
C15 . H40 1_556 3.539(8) no
C16 . C17 . 1.396(11) yes
C16 . C18 . 2.383(11) yes
C16 . C19 . 2.746(9) yes
C16 . C25 1_546 3.598(9) yes
C16 . H2 . 3.246(11) no
C16 . H3 . 2.05(1) no
C16 . H4 . 0.95(1) no
C16 . H5 . 2.04(1) no
C16 . H6 2_445 3.354(9) no
C16 . H8 1_546 3.068(9) no
C16 . H11 1_556 3.115(9) no
C16 . H31 1_556 3.499(9) no
C16 . H40 1_556 2.852(9) no
C17 . C18 . 1.36(1) yes
C17 . C19 . 2.380(9) yes
C17 . H1 . 3.231(9) no
C17 . H2 . 2.013(11) no
C17 . H3 . 0.95(1) no
C17 . H4 . 2.040(11) no
C17 . H5 . 3.277(11) no
C17 . H6 2_445 2.972(8) no
C17 . H7 2_445 3.247(8) no
C17 . H11 1_556 3.132(8) no
C17 . H40 1_556 3.29(1) no
C18 . C19 . 1.394(8) yes
C18 . H1 . 2.035(8) no
C18 . H2 . 0.95(1) no
C18 . H3 . 2.006(8) no
C18 . H4 . 3.236(11) no
C18 . H6 2_445 3.413(8) no
C18 . H11 1_556 3.189(8) no
C18 . H33 2_455 3.351(8) no
C19 . H1 . 0.95(1) no
C19 . H2 . 2.039(9) no
C19 . H3 . 3.240(9) no
C19 . H5 . 3.253(9) no
C19 . H11 1_556 3.234(8) no
C19 . H16 . 3.111(8) no
C19 . H18 . 2.486(8) no
C19 . H23 1_565 3.564(9) no
C19 . H27 . 3.234(8) no
C19 . H43 2_355 3.563(7) no
C20 . C21 . 1.534(6) yes
C20 . C22 . 1.523(6) yes
C20 . C23 . 2.513(6) yes
C20 . C27 . 2.563(6) yes
C20 . H6 . 2.725(6) no
C20 . H10 . 2.647(6) no
C20 . H17 . 2.566(6) no
C20 . H19 . 0.950(7) no
C20 . H25 1_565 3.573(7) no
C20 . H34 . 2.677(6) no
C20 . H35 . 2.820(7) no
C20 . H36 . 2.053(7) no
C20 . H37 . 2.061(6) no
C20 . H38 . 2.799(6) no
C20 . H44 . 3.227(6) no
C20 . H44 2_445 2.690(5) no
C21 . C22 . 2.565(6) yes
C21 . C27 . 3.035(6) yes
C21 . H6 . 2.762(6) no
C21 . H19 . 2.018(7) no
C21 . H32 2_455 3.381(7) no
C21 . H34 . 3.282(7) no
C21 . H35 . 2.816(7) no
C21 . H36 . 0.950(8) no
C21 . H37 . 0.950(7) no
C21 . H39 2_455 2.840(6) no
C21 . H44 . 1.948(6) no
C21 . H44 2_445 2.809(6) no
C22 . C23 . 1.388(6) yes
C22 . C24 . 2.410(6) yes
C22 . C25 . 2.794(6) yes
C22 . C26 . 2.428(6) yes
C22 . C27 . 1.405(6) yes
C22 . H6 . 2.048(6) no
C22 . H7 . 3.282(6) no
C22 . H9 . 3.260(6) no
C22 . H10 . 2.029(6) no
C22 . H17 . 2.632(6) no
C22 . H19 . 2.017(6) no
C22 . H30 1_565 3.180(7) no
C22 . H34 . 2.744(7) no
C22 . H35 . 3.546(7) no
C22 . H36 . 2.696(6) no
C22 . H37 . 3.366(6) no
C23 . C24 . 1.388(6) yes
C23 . C25 . 2.403(6) yes
C23 . C26 . 2.772(6) yes
C23 . C27 . 2.400(6) yes
C23 . H3 1_554 3.592(9) no
C23 . H6 . 3.258(6) no
C23 . H8 . 3.261(6) no
C23 . H9 . 2.028(6) no
C23 . H10 . 0.950(7) no
C23 . H17 . 2.613(6) no
C23 . H19 . 2.539(6) no
C23 . H24 1_565 3.573(7) no
C23 . H25 1_565 3.463(7) no
C23 . H30 1_565 3.333(7) no
C24 . C25 . 1.380(7) yes
C24 . C26 . 2.387(7) yes
C24 . C27 . 2.764(6) yes
C24 . H3 1_554 3.25(1) no
C24 . H4 1_564 3.18(1) no
C24 . H7 . 3.247(7) no
C24 . H8 . 2.032(7) no
C24 . H9 . 0.95(1) no
C24 . H10 . 2.038(6) no
C24 . H17 . 3.572(7) no
C24 . H31 1_565 3.433(8) no
C25 . C26 . 1.376(7) yes
C25 . C27 . 2.400(6) yes
C25 . H2 1_554 3.524(8) no
C25 . H3 1_554 3.36(1) no
C25 . H4 1_564 2.940(9) no
C25 . H6 . 3.255(7) no
C25 . H7 . 2.030(7) no
C25 . H8 . 0.950(8) no
C25 . H9 . 2.032(7) no
C25 . H10 . 3.259(7) no
C25 . H31 1_565 3.220(7) no
C25 . H33 2_454 3.184(7) no
C25 . H34 2_454 3.107(7) no
C26 . C27 . 1.394(6) yes
C26 . H3 2_455 3.285(8) no
C26 . H6 . 2.041(6) no
C26 . H7 . 0.950(8) no
C26 . H8 . 2.024(6) no
C26 . H9 . 3.246(7) no
C26 . H31 1_565 3.218(8) no
C26 . H33 1_565 3.397(8) no
C26 . H33 2_454 3.179(7) no
C26 . H34 2_454 3.075(7) no
C27 . H3 2_455 3.474(8) no
C27 . H6 . 0.95(1) no
C27 . H7 . 2.037(6) no
C27 . H8 . 3.257(6) no
C27 . H10 . 3.259(6) no
C27 . H19 . 3.275(6) no
C27 . H30 1_565 3.390(7) no
C27 . H31 1_565 3.462(7) no
C27 . H33 1_565 3.353(8) no
C27 . H34 . 2.673(7) no
C27 . H35 . 3.597(7) no
C27 . H36 . 2.705(6) no
C28 . C29 . 1.512(8) yes
C28 . C30 . 2.518(9) yes
C28 . C34 . 2.507(8) yes
C28 . H4 1_554 3.558(9) no
C28 . H10 . 3.474(8) no
C28 . H11 . 2.652(7) no
C28 . H13 2_344 3.501(9) no
C28 . H14 2_344 3.568(9) no
C28 . H15 . 2.665(9) no
C28 . H17 . 3.265(7) no
C28 . H26 . 3.080(7) no
C28 . H27 . 3.536(7) no
C28 . H40 . 0.950(8) no
C28 . H41 . 0.950(9) no
C28 . H42 . 2.461(7) no
C29 . C30 . 1.370(8) yes
C29 . C31 . 2.41(1) yes
C29 . C31 2_344 3.568(8) yes
C29 . C32 . 2.78(1) yes
C29 . C33 . 2.401(8) yes
C29 . C34 . 1.399(7) yes
C29 . H9 . 3.203(8) no
C29 . H10 . 3.269(7) no
C29 . H11 . 2.047(8) no
C29 . H12 . 3.257(8) no
C29 . H13 2_344 3.487(9) no
C29 . H14 . 3.27(1) no
C29 . H14 2_344 3.113(8) no
C29 . H15 . 2.010(8) no
C29 . H40 . 2.037(9) no
C29 . H41 . 2.037(9) no
C30 . C31 . 1.395(9) yes
C30 . C32 . 2.400(8) yes
C30 . C33 . 2.747(8) yes
C30 . C34 . 2.391(9) yes
C30 . H9 . 3.143(8) no
C30 . H10 . 3.036(7) no
C30 . H11 . 3.249(9) no
C30 . H13 . 3.266(9) no
C30 . H13 2_344 3.35(1) no
C30 . H14 . 2.05(1) no
C30 . H14 2_344 3.513(9) no
C30 . H15 . 0.950(9) no
C30 . H24 1_565 3.347(9) no
C30 . H40 . 3.232(9) no
C30 . H41 . 2.950(9) no
C31 . C32 . 1.391(9) yes
C31 . C33 . 2.39(1) yes
C31 . C34 . 2.783(11) yes
C31 . H9 . 3.120(8) no
C31 . H12 . 3.25(1) no
C31 . H13 . 2.048(9) no
C31 . H14 . 0.95(1) no
C31 . H15 . 2.040(8) no
C31 . H24 1_565 3.56(1) no
C31 . H41 2_354 2.914(9) no
C32 . C33 . 1.371(11) yes
C32 . C34 . 2.404(11) yes
C32 . H5 1_564 3.32(1) no
C32 . H9 . 3.149(8) no
C32 . H11 . 3.261(12) no
C32 . H12 . 2.02(1) no
C32 . H13 . 0.95(1) no
C32 . H14 . 2.04(1) no
C32 . H15 . 3.258(8) no
C32 . H26 2_354 3.466(9) no
C32 . H29 1_564 3.270(9) no
C32 . H41 2_354 2.839(9) no
C33 . C34 . 1.39(1) yes
C33 . H5 1_564 3.57(1) no
C33 . H9 . 3.216(9) no
C33 . H11 . 2.042(11) no
C33 . H12 . 0.95(1) no
C33 . H13 . 2.015(11) no
C33 . H14 . 3.247(11) no
C33 . H26 2_354 3.221(8) no
C33 . H29 1_564 3.328(9) no
C33 . H41 2_354 3.491(9) no
C34 . H9 . 3.250(8) no
C34 . H11 . 0.95(1) no
C34 . H12 . 2.026(8) no
C34 . H13 . 3.254(11) no
C34 . H14 2_344 3.161(9) no
C34 . H15 . 3.246(9) no
C34 . H40 . 2.591(8) no
C34 . H41 . 2.915(9) no

loop_
_geom_torsion_atom_site_label_1
_geom_torsion_site_symmetry_1
_geom_torsion_atom_site_label_2
_geom_torsion_site_symmetry_2
_geom_torsion_atom_site_label_3
_geom_torsion_site_symmetry_3
_geom_torsion_atom_site_label_4
_geom_torsion_site_symmetry_4
_geom_torsion
_geom_torsion_publ_flag
C28 . O3 . C6 . C5 . -96.8(6) yes
C28 . O3 . C6 . C7 . 142.0(5) yes
C6 . O3 . C28 . C29 . -179.8(4) yes
C4 . N1 . C1 . C2 . 43.4(5) yes
C4 . N1 . C1 . C5 . 167.4(4) yes
C12 . N1 . C1 . C2 . 172.5(4) yes
C12 . N1 . C1 . C5 . -63.5(6) yes
C1 . N1 . C4 . C3 . -42.8(5) yes
C12 . N1 . C4 . C3 . -171.2(5) yes
C1 . N1 . C12 . C13 . 167.3(4) yes
C1 . N1 . C12 . C14 . -64.0(6) yes
C4 . N1 . C12 . C13 . -70.4(6) yes
C4 . N1 . C12 . C14 . 58.3(7) yes
C11 . N2 . C8 . C7 . 151.8(4) yes
C11 . N2 . C8 . C9 . 29.6(5) yes
C20 . N2 . C8 . C7 . -79.6(5) yes
C20 . N2 . C8 . C9 . 158.3(4) yes
C8 . N2 . C11 . C10 . -41.0(5) yes
C20 . N2 . C11 . C10 . -168.4(4) yes
C8 . N2 . C20 . C21 . 169.7(4) yes
C8 . N2 . C20 . C22 . -62.2(5) yes
C11 . N2 . C20 . C21 . -66.2(5) yes
C11 . N2 . C20 . C22 . 61.9(6) yes
N1 . C1 . C2 . C3 . -26.7(5) yes
C5 . C1 . C2 . C3 . -148.3(5) yes
N1 . C1 . C5 . C6 . -173.0(4) yes
C2 . C1 . C5 . C6 . -56.0(6) yes
C1 . C2 . C3 . C4 . 1.0(6) yes
C2 . C3 . C4 . N1 . 25.3(6) yes
C1 . C5 . C6 . O3 . -172.9(4) yes
C1 . C5 . C6 . C7 . -56.7(5) yes
O3 . C6 . C7 . C8 . -69.8(4) yes
C5 . C6 . C7 . C8 . 172.6(4) yes
C6 . C7 . C8 . N2 . 165.7(4) yes
C6 . C7 . C8 . C9 . -78.2(5) yes
N2 . C8 . C9 . C10 . -6.4(5) yes
C7 . C8 . C9 . C10 . -126.2(4) yes
C8 . C9 . C10 . C11 . -17.8(5) yes
C9 . C10 . C11 . N2 . 35.4(5) yes
N1 . C12 . C13 . O1 . -53.2(6) yes
C14 . C12 . C13 . O1 . 175.4(5) yes
N1 . C12 . C14 . C15 . -77.9(6) yes
N1 . C12 . C14 . C19 . 104.6(5) yes
C13 . C12 . C14 . C15 . 49.0(8) yes
C13 . C12 . C14 . C19 . -128.6(6) yes
C12 . C14 . C15 . C16 . -178.5(6) yes
C19 . C14 . C15 . C16 . -1.0(9) yes
C12 . C14 . C19 . C18 . 178.6(5) yes
C15 . C14 . C19 . C18 . 0.9(9) yes
C14 . C15 . C16 . C17 . 0.4(1) yes
C15 . C16 . C17 . C18 . 0.2(1) yes
C16 . C17 . C18 . C19 . -0.3(1) yes
C17 . C18 . C19 . C14 . -0.3(1) yes
N2 . C20 . C21 . O2 . -163.9(3) yes
C22 . C20 . C21 . O2 . 68.0(5) yes
N2 . C20 . C22 . C23 . 92.9(5) yes
N2 . C20 . C22 . C27 . -85.0(5) yes
C21 . C20 . C22 . C23 . -142.1(4) yes
C21 . C20 . C22 . C27 . 40.0(6) yes
C20 . C22 . C23 . C24 . -176.6(4) yes
C27 . C22 . C23 . C24 . 1.4(7) yes
C20 . C22 . C27 . C26 . 177.0(4) yes
C23 . C22 . C27 . C26 . -1.0(7) yes
C22 . C23 . C24 . C25 . -0.4(7) yes
C23 . C24 . C25 . C26 . -1.1(7) yes
C24 . C25 . C26 . C27 . 1.5(8) yes
C25 . C26 . C27 . C22 . -0.5(7) yes
O3 . C28 . C29 . C30 . -28.2(6) yes
O3 . C28 . C29 . C34 . 152.7(5) yes
C28 . C29 . C30 . C31 . 179.6(6) yes
C34 . C29 . C30 . C31 . -1.4(1) yes
C28 . C29 . C34 . C33 . -179.8(6) yes
C30 . C29 . C34 . C33 . 1.1(9) yes
C29 . C30 . C31 . C32 . 0.4(1) yes
C30 . C31 . C32 . C33 . 0.8(1) yes
C31 . C32 . C33 . C34 . -1.0(1) yes
C32 . C33 . C34 . C29 . 0.1(1) yes

loop_
_cod_related_entry_id
_cod_related_entry_database
_cod_related_entry_code
1 ChemSpider 30658813
